data_7060383
loop_
_publ_author_name
'Mondal, Rajarshi'
'Braun, Jason D.'
'Lozada, Issiah B.'
'Nickel, Rachel'
'van Lierop, Johan'
'Herbert, David E.'

_publ_section_title
;
 Group VIII coordination complexes of bidentate P^N ligands bearing
 \p-extended quinoline or phenanthridine N-heterocycles
;
_journal_issue 9
_journal_name_full 'New Journal of Chemistry'
_journal_page_first 4427
_journal_page_last 4436
_journal_paper_doi 10.1039/D1NJ00254F
_journal_volume 45
_journal_year 2021
_chemical_formula_sum 'C20 H24 Br2 Fe N P'
_chemical_formula_weight 525.04
_space_group_crystal_system triclinic
_space_group_IT_number 2
_space_group_name_Hall '-P 1'
_space_group_name_H-M_alt 'P -1'
_atom_sites_solution_hydrogens geom
_audit_creation_method SHELXL-2014/7
_audit_update_record
;
2021-01-05 deposited with the CCDC.	2021-02-09 downloaded from the CCDC.
;
_cell_angle_alpha 89.4920(10)
_cell_angle_beta 89.6670(10)
_cell_angle_gamma 64.9490(10)
_cell_formula_units_Z 2
_cell_length_a 8.8150(2)
_cell_length_b 9.4545(3)
_cell_length_c 13.5012(4)
_cell_measurement_reflns_used 9894
_cell_measurement_temperature 150(2)
_cell_measurement_theta_max 30.27
_cell_measurement_theta_min 2.55
_cell_volume 1019.32(5)
_computing_cell_refinement 'Bruker SAINT'
_computing_data_collection 'Bruker APEX3'
_computing_data_reduction 'Bruker SAINT'
_computing_molecular_graphics 'Bruker SHELXTL'
_computing_publication_material 'Bruker SHELXTL'
_computing_structure_refinement 'SHELXL-2014/7 (Sheldrick, 2014)'
_computing_structure_solution 'SHELXS-97 (Sheldrick 2008)'
_diffrn_ambient_temperature 150(2)
_diffrn_measured_fraction_theta_full 1.000
_diffrn_measured_fraction_theta_max 0.995
_diffrn_measurement_device_type 'Bruker D8 QUEST ECO CMOS''
_diffrn_measurement_method '\f and \w scans'
_diffrn_radiation.monochromator 'TRIUMPH curved--crystal'

_diffrn_radiation_type MoK\a
_diffrn_radiation_wavelength 0.71073
_diffrn_reflns_av_R_equivalents 0.0419
_diffrn_reflns_av_unetI/netI 0.0600
_diffrn_reflns_Laue_measured_fraction_full 1.000
_diffrn_reflns_Laue_measured_fraction_max 0.995
_diffrn_reflns_limit_h_max 12
_diffrn_reflns_limit_h_min -12
_diffrn_reflns_limit_k_max 13
_diffrn_reflns_limit_k_min -13
_diffrn_reflns_limit_l_max 19
_diffrn_reflns_limit_l_min -19
_diffrn_reflns_number 33233
_diffrn_reflns_point_group_measured_fraction_full 1.000
_diffrn_reflns_point_group_measured_fraction_max 0.995
_diffrn_reflns.reduction_process narrow--frame

_diffrn_reflns_theta_full 25.242
_diffrn_reflns_theta_max 30.609
_diffrn_reflns_theta_min 2.378
_exptl_absorpt_coefficient_mu 4.741
_exptl_absorpt_correction_T_max 0.7461
_exptl_absorpt_correction_T_min 0.5934
_exptl_absorpt_correction_type multi-scan
_exptl_absorpt_process_details 'SADABS V2014/5 (Bruker AXS Inc.)'
_exptl_crystal_colour yellow-green
_exptl_crystal_density_diffrn 1.711
_exptl_crystal_description block
_exptl_crystal_F_000 524
_exptl_crystal_size_max 0.130
_exptl_crystal_size_mid 0.060
_exptl_crystal_size_min 0.020
_refine_diff_density_max 0.615
_refine_diff_density_min -0.632
_refine_diff_density_rms 0.144
_refine_ls_extinction_method none
_refine_ls_goodness_of_fit_ref 1.052
_refine_ls_hydrogen_treatment constr
_refine_ls_matrix_type full
_refine_ls_number_parameters 231
_refine_ls_number_reflns 6255
_refine_ls_number_restraints 0
_refine_ls_restrained_S_all 1.052
_refine_ls_R_factor_all 0.0802
_refine_ls_R_factor_gt 0.0388
_refine_ls_shift/su_max 0.001
_refine_ls_shift/su_mean 0.000
_refine_ls_structure_factor_coef Fsqd
_refine_ls_weighting_details 'w=1/[\s^2^(Fo^2^)+(0.0479P)^2^+0.2468P] where P=(Fo^2^+2Fc^2^)/3'
_refine_ls_weighting_scheme calc
_refine_ls_wR_factor_gt 0.0771
_refine_ls_wR_factor_ref 0.0962
_reflns_Friedel_coverage 0.000
_reflns_number_gt 4375
_reflns_number_total 6255
_reflns_threshold_expression 'I > 2\s(I)'
_cod_data_source_file d1nj00254f2.cif
_cod_data_source_block deh063_raj_sad
_cod_depositor_comments 'Adding full bibliography for 7060382--7060389.cif.'
_cod_database_code 7060383
_shelx_shelxl_version_number 2014/7
_shelx_space_group_comment
; 
The symmetry employed for this shelxl refinement is uniquely defined 
by the following loop, which should always be used as a source of 
symmetry information in preference to the above space-group names. 
They are only intended as comments. 
;
_shelx_estimated_absorpt_t_min 0.578
_shelx_estimated_absorpt_t_max 0.911

loop_
_space_group_symop_operation_xyz
'x, y, z'
'-x, -y, -z'

loop_
_atom_site_label
_atom_site_type_symbol
_atom_site_fract_x
_atom_site_fract_y
_atom_site_fract_z
_atom_site_U_iso_or_equiv
_atom_site_adp_type
_atom_site_occupancy
_atom_site_site_symmetry_order
_atom_site_calc_flag
_atom_site_refinement_flags_posn
_atom_site_refinement_flags_adp
_atom_site_refinement_flags_occupancy
_atom_site_disorder_assembly
_atom_site_disorder_group
Br1 Br 0.94452(4) -0.16979(3) 0.77108(2) 0.02885(10) Uani 1 1 d . . . . .
Br2 Br 1.13492(4) 0.06302(3) 0.59238(2) 0.02581(9) Uani 1 1 d . . . . .
C1 C 0.6146(3) 0.1978(3) 0.6121(2) 0.0171(6) Uani 1 1 d . . . . .
H1 H 0.6583 0.0920 0.5915 0.020 Uiso 1 1 calc R U . . .
C2 C 0.4625(3) 0.3042(3) 0.5686(2) 0.0160(6) Uani 1 1 d . . . . .
C3 C 0.3819(4) 0.2553(3) 0.4962(2) 0.0210(6) Uani 1 1 d . . . . .
H3 H 0.4269 0.1485 0.4779 0.025 Uiso 1 1 calc R U . . .
C4 C 0.2387(4) 0.3603(3) 0.4516(2) 0.0225(6) Uani 1 1 d . . . . .
H4 H 0.1836 0.3271 0.4030 0.027 Uiso 1 1 calc R U . . .
C5 C 0.1751(3) 0.5178(3) 0.4790(2) 0.0216(6) Uani 1 1 d . . . . .
H5 H 0.0771 0.5912 0.4473 0.026 Uiso 1 1 calc R U . . .
C6 C 0.2496(3) 0.5685(3) 0.5496(2) 0.0180(6) Uani 1 1 d . . . . .
H6 H 0.2020 0.6757 0.5672 0.022 Uiso 1 1 calc R U . . .
C7 C 0.3966(3) 0.4632(3) 0.5966(2) 0.0164(6) Uani 1 1 d . . . . .
C8 C 0.4887(3) 0.5065(3) 0.6700(2) 0.0157(6) Uani 1 1 d . . . . .
C9 C 0.6357(3) 0.3903(3) 0.7099(2) 0.0151(5) Uani 1 1 d . . . . .
C10 C 0.7273(3) 0.4291(3) 0.7827(2) 0.0160(6) Uani 1 1 d . . . . .
C11 C 0.6763(4) 0.5835(3) 0.8074(2) 0.0190(6) Uani 1 1 d . . . . .
H11 H 0.7397 0.6103 0.8541 0.023 Uiso 1 1 calc R U . . .
C12 C 0.5336(3) 0.7024(3) 0.7656(2) 0.0186(6) Uani 1 1 d . . . . .
C13 C 0.4398(3) 0.6612(3) 0.7004(2) 0.0181(6) Uani 1 1 d . . . . .
H13 H 0.3387 0.7401 0.6752 0.022 Uiso 1 1 calc R U . . .
C14 C 0.4868(4) 0.8705(3) 0.7905(2) 0.0295(7) Uani 1 1 d . . . . .
H14A H 0.5304 0.9176 0.7392 0.044 Uiso 1 1 calc R U . . .
H14B H 0.5350 0.8763 0.8547 0.044 Uiso 1 1 calc R U . . .
H14C H 0.3646 0.9271 0.7937 0.044 Uiso 1 1 calc R U . . .
C15 C 0.8071(3) 0.2420(3) 0.9601(2) 0.0199(6) Uani 1 1 d . . . . .
H15 H 0.8957 0.1529 0.9964 0.024 Uiso 1 1 calc R U . . .
C16 C 0.7481(4) 0.3842(4) 1.0282(2) 0.0254(7) Uani 1 1 d . . . . .
H16A H 0.6611 0.4740 0.9947 0.038 Uiso 1 1 calc R U . . .
H16B H 0.8430 0.4082 1.0439 0.038 Uiso 1 1 calc R U . . .
H16C H 0.7026 0.3612 1.0895 0.038 Uiso 1 1 calc R U . . .
C17 C 0.6646(4) 0.1952(4) 0.9387(2) 0.0285(7) Uani 1 1 d . . . . .
H17A H 0.6204 0.1747 1.0013 0.043 Uiso 1 1 calc R U . . .
H17B H 0.7068 0.1008 0.8981 0.043 Uiso 1 1 calc R U . . .
H17C H 0.5753 0.2802 0.9029 0.043 Uiso 1 1 calc R U . . .
C18 C 1.0543(3) 0.3451(3) 0.8736(2) 0.0196(6) Uani 1 1 d . . . . .
H18 H 0.9943 0.4465 0.9088 0.023 Uiso 1 1 calc R U . . .
C19 C 1.1869(4) 0.2307(4) 0.9435(2) 0.0256(7) Uani 1 1 d . . . . .
H19A H 1.2369 0.1269 0.9135 0.038 Uiso 1 1 calc R U . . .
H19B H 1.1344 0.2252 1.0067 0.038 Uiso 1 1 calc R U . . .
H19C H 1.2743 0.2670 0.9550 0.038 Uiso 1 1 calc R U . . .
C20 C 1.1344(4) 0.3749(4) 0.7798(2) 0.0265(7) Uani 1 1 d . . . . .
H20A H 1.2151 0.4165 0.7978 0.040 Uiso 1 1 calc R U . . .
H20B H 1.0472 0.4507 0.7375 0.040 Uiso 1 1 calc R U . . .
H20C H 1.1921 0.2768 0.7438 0.040 Uiso 1 1 calc R U . . .
Fe1 Fe 0.94358(5) 0.07037(4) 0.71836(3) 0.01621(10) Uani 1 1 d . . . . .
N1 N 0.6992(3) 0.2346(3) 0.67856(17) 0.0160(5) Uani 1 1 d . . . . .
P1 P 0.90101(9) 0.26799(8) 0.84176(5) 0.01526(15) Uani 1 1 d . . . . .

loop_
_atom_site_aniso_label
_atom_site_aniso_U_11
_atom_site_aniso_U_22
_atom_site_aniso_U_33
_atom_site_aniso_U_23
_atom_site_aniso_U_13
_atom_site_aniso_U_12
Br1 0.03712(19) 0.01644(15) 0.03216(18) 0.00302(12) 0.00137(14) -0.01062(13)
Br2 0.02514(17) 0.02216(16) 0.02575(17) -0.00030(12) 0.00687(13) -0.00584(13)
C1 0.0177(14) 0.0149(13) 0.0174(14) -0.0007(11) 0.0016(11) -0.0058(11)
C2 0.0157(13) 0.0173(13) 0.0169(14) 0.0028(11) 0.0019(11) -0.0090(11)
C3 0.0221(15) 0.0208(14) 0.0229(15) -0.0004(12) 0.0007(12) -0.0119(12)
C4 0.0197(15) 0.0298(16) 0.0227(16) 0.0024(13) -0.0029(12) -0.0151(13)
C5 0.0134(13) 0.0267(16) 0.0236(16) 0.0082(13) -0.0023(12) -0.0076(12)
C6 0.0116(13) 0.0195(14) 0.0202(15) 0.0042(11) 0.0028(11) -0.0040(11)
C7 0.0130(13) 0.0177(13) 0.0185(14) 0.0011(11) 0.0048(11) -0.0067(11)
C8 0.0138(13) 0.0138(13) 0.0166(14) 0.0020(10) 0.0039(11) -0.0032(11)
C9 0.0165(13) 0.0122(12) 0.0163(14) 0.0007(10) 0.0029(11) -0.0058(11)
C10 0.0135(13) 0.0146(13) 0.0168(14) 0.0006(11) 0.0002(11) -0.0032(11)
C11 0.0226(15) 0.0172(13) 0.0166(14) -0.0009(11) -0.0004(12) -0.0078(12)
C12 0.0210(14) 0.0149(13) 0.0171(14) -0.0013(11) 0.0029(12) -0.0048(11)
C13 0.0164(14) 0.0131(13) 0.0184(14) 0.0025(11) 0.0017(11) -0.0003(11)
C14 0.0366(18) 0.0147(14) 0.0295(18) -0.0030(13) -0.0038(15) -0.0033(13)
C15 0.0217(15) 0.0183(14) 0.0165(14) 0.0025(11) 0.0020(12) -0.0056(12)
C16 0.0259(16) 0.0295(16) 0.0177(15) -0.0028(12) 0.0065(13) -0.0089(14)
C17 0.0318(17) 0.0302(17) 0.0284(17) 0.0007(14) 0.0070(14) -0.0180(15)
C18 0.0174(14) 0.0169(14) 0.0221(15) -0.0037(11) 0.0004(12) -0.0051(11)
C19 0.0193(15) 0.0265(16) 0.0277(17) -0.0014(13) -0.0037(13) -0.0066(13)
C20 0.0331(18) 0.0287(17) 0.0247(16) -0.0042(13) 0.0050(14) -0.0198(15)
Fe1 0.0153(2) 0.01152(19) 0.0187(2) -0.00009(15) -0.00013(16) -0.00266(16)
N1 0.0166(11) 0.0141(11) 0.0163(12) -0.0002(9) 0.0015(9) -0.0055(9)
P1 0.0151(3) 0.0130(3) 0.0155(3) -0.0003(3) -0.0005(3) -0.0039(3)

loop_
_atom_type_symbol
_atom_type_description
_atom_type_scat_dispersion_real
_atom_type_scat_dispersion_imag
_atom_type_scat_source
C C 0.0033 0.0016 'International Tables Vol C Tables 4.2.6.8 and 6.1.1.4'
H H 0.0000 0.0000 'International Tables Vol C Tables 4.2.6.8 and 6.1.1.4'
N N 0.0061 0.0033 'International Tables Vol C Tables 4.2.6.8 and 6.1.1.4'
P P 0.1023 0.0942 'International Tables Vol C Tables 4.2.6.8 and 6.1.1.4'
Fe Fe 0.3463 0.8444 'International Tables Vol C Tables 4.2.6.8 and 6.1.1.4'
Br Br -0.2901 2.4595 'International Tables Vol C Tables 4.2.6.8 and 6.1.1.4'

loop_
_geom_angle_atom_site_label_1
_geom_angle_atom_site_label_2
_geom_angle_atom_site_label_3
_geom_angle
_geom_angle_site_symmetry_1
_geom_angle_site_symmetry_3
_geom_angle_publ_flag
N1 C1 C2 124.8(2) . . ?
N1 C1 H1 117.6 . . ?
C2 C1 H1 117.6 . . ?
C3 C2 C1 121.0(2) . . ?
C3 C2 C7 120.3(3) . . ?
C1 C2 C7 118.6(2) . . ?
C4 C3 C2 120.6(3) . . ?
C4 C3 H3 119.7 . . ?
C2 C3 H3 119.7 . . ?
C3 C4 C5 118.8(3) . . ?
C3 C4 H4 120.6 . . ?
C5 C4 H4 120.6 . . ?
C6 C5 C4 122.0(3) . . ?
C6 C5 H5 119.0 . . ?
C4 C5 H5 119.0 . . ?
C5 C6 C7 120.4(3) . . ?
C5 C6 H6 119.8 . . ?
C7 C6 H6 119.8 . . ?
C6 C7 C2 117.9(3) . . ?
C6 C7 C8 124.6(2) . . ?
C2 C7 C8 117.5(2) . . ?
C9 C8 C13 118.5(3) . . ?
C9 C8 C7 118.9(2) . . ?
C13 C8 C7 122.6(2) . . ?
N1 C9 C8 122.0(2) . . ?
N1 C9 C10 117.9(2) . . ?
C8 C9 C10 120.1(2) . . ?
C11 C10 C9 118.7(2) . . ?
C11 C10 P1 124.1(2) . . ?
C9 C10 P1 117.14(19) . . ?
C10 C11 C12 122.0(3) . . ?
C10 C11 H11 119.0 . . ?
C12 C11 H11 119.0 . . ?
C13 C12 C11 118.3(3) . . ?
C13 C12 C14 121.3(2) . . ?
C11 C12 C14 120.4(3) . . ?
C12 C13 C8 122.1(2) . . ?
C12 C13 H13 118.9 . . ?
C8 C13 H13 118.9 . . ?
C12 C14 H14A 109.5 . . ?
C12 C14 H14B 109.5 . . ?
H14A C14 H14B 109.5 . . ?
C12 C14 H14C 109.5 . . ?
H14A C14 H14C 109.5 . . ?
H14B C14 H14C 109.5 . . ?
C17 C15 C16 111.0(2) . . ?
C17 C15 P1 109.7(2) . . ?
C16 C15 P1 114.1(2) . . ?
C17 C15 H15 107.3 . . ?
C16 C15 H15 107.3 . . ?
P1 C15 H15 107.3 . . ?
C15 C16 H16A 109.5 . . ?
C15 C16 H16B 109.5 . . ?
H16A C16 H16B 109.5 . . ?
C15 C16 H16C 109.5 . . ?
H16A C16 H16C 109.5 . . ?
H16B C16 H16C 109.5 . . ?
C15 C17 H17A 109.5 . . ?
C15 C17 H17B 109.5 . . ?
H17A C17 H17B 109.5 . . ?
C15 C17 H17C 109.5 . . ?
H17A C17 H17C 109.5 . . ?
H17B C17 H17C 109.5 . . ?
C20 C18 C19 111.2(2) . . ?
C20 C18 P1 110.4(2) . . ?
C19 C18 P1 109.7(2) . . ?
C20 C18 H18 108.5 . . ?
C19 C18 H18 108.5 . . ?
P1 C18 H18 108.5 . . ?
C18 C19 H19A 109.5 . . ?
C18 C19 H19B 109.5 . . ?
H19A C19 H19B 109.5 . . ?
C18 C19 H19C 109.5 . . ?
H19A C19 H19C 109.5 . . ?
H19B C19 H19C 109.5 . . ?
C18 C20 H20A 109.5 . . ?
C18 C20 H20B 109.5 . . ?
H20A C20 H20B 109.5 . . ?
C18 C20 H20C 109.5 . . ?
H20A C20 H20C 109.5 . . ?
H20B C20 H20C 109.5 . . ?
N1 Fe1 Br2 109.30(6) . . ?
N1 Fe1 Br1 111.42(6) . . ?
Br2 Fe1 Br1 117.816(18) . . ?
N1 Fe1 P1 80.40(6) . . ?
Br2 Fe1 P1 113.21(2) . . ?
Br1 Fe1 P1 118.24(2) . . ?
C1 N1 C9 118.2(2) . . ?
C1 N1 Fe1 119.73(18) . . ?
C9 N1 Fe1 121.31(17) . . ?
C10 P1 C18 105.79(13) . . ?
C10 P1 C15 102.67(13) . . ?
C18 P1 C15 106.79(13) . . ?
C10 P1 Fe1 98.28(9) . . ?
C18 P1 Fe1 124.97(9) . . ?
C15 P1 Fe1 115.11(9) . . ?

loop_
_geom_bond_atom_site_label_1
_geom_bond_atom_site_label_2
_geom_bond_distance
_geom_bond_site_symmetry_2
_geom_bond_publ_flag
Br1 Fe1 2.3702(5) . ?
Br2 Fe1 2.3689(5) . ?
C1 N1 1.310(3) . ?
C1 C2 1.418(4) . ?
C1 H1 0.9500 . ?
C2 C3 1.404(4) . ?
C2 C7 1.417(4) . ?
C3 C4 1.370(4) . ?
C3 H3 0.9500 . ?
C4 C5 1.403(4) . ?
C4 H4 0.9500 . ?
C5 C6 1.361(4) . ?
C5 H5 0.9500 . ?
C6 C7 1.407(4) . ?
C6 H6 0.9500 . ?
C7 C8 1.452(4) . ?
C8 C9 1.403(4) . ?
C8 C13 1.402(4) . ?
C9 N1 1.404(3) . ?
C9 C10 1.421(4) . ?
C10 C11 1.377(4) . ?
C10 P1 1.821(3) . ?
C11 C12 1.401(4) . ?
C11 H11 0.9500 . ?
C12 C13 1.378(4) . ?
C12 C14 1.504(4) . ?
C13 H13 0.9500 . ?
C14 H14A 0.9800 . ?
C14 H14B 0.9800 . ?
C14 H14C 0.9800 . ?
C15 C17 1.527(4) . ?
C15 C16 1.532(4) . ?
C15 P1 1.856(3) . ?
C15 H15 1.0000 . ?
C16 H16A 0.9800 . ?
C16 H16B 0.9800 . ?
C16 H16C 0.9800 . ?
C17 H17A 0.9800 . ?
C17 H17B 0.9800 . ?
C17 H17C 0.9800 . ?
C18 C20 1.528(4) . ?
C18 C19 1.533(4) . ?
C18 P1 1.840(3) . ?
C18 H18 1.0000 . ?
C19 H19A 0.9800 . ?
C19 H19B 0.9800 . ?
C19 H19C 0.9800 . ?
C20 H20A 0.9800 . ?
C20 H20B 0.9800 . ?
C20 H20C 0.9800 . ?
Fe1 N1 2.123(2) . ?
Fe1 P1 2.4210(8) . ?
